data_7248712
loop_
_publ_author_name
'Shaikh, Samir R.'
'Gawade, Rupesh L.'
'Dabke, Niteen B.'
'Dash, Soumya R.'
'Vanka, Kumar'
'Gonnade, Rajesh G.'

_publ_section_title
;
 Crystal engineering for intramolecular \p--\p stacking: effect of
 substitution of electron-donating and electron-withdrawing groups on the
 molecular geometry in conformationally flexible Sulfoesters and
 sulfonamides
;
_journal_issue 26
_journal_name_full CrystEngComm
_journal_page_first 3557
_journal_page_last 3573
_journal_paper_doi 10.1039/D4CE00309H
_journal_volume 26
_journal_year 2024
_chemical_formula_moiety 'C14 H14 Br N O2 S'
_chemical_formula_sum 'C14 H14 Br N O2 S'
_chemical_formula_weight 340.23
_space_group_crystal_system monoclinic
_space_group_IT_number 7
_space_group_name_Hall 'P -2yc'
_space_group_name_H-M_alt 'P 1 c 1'
_atom_sites_solution_hydrogens mixed
_atom_sites_solution_primary direct
_atom_sites_solution_secondary 'difference Fourier'
_audit_creation_method SHELXL-2018/3
_audit_update_record
;
2024-03-02 deposited with the CCDC.	2024-05-27 downloaded from the CCDC.
;
_cell_angle_alpha 90
_cell_angle_beta 98.976(2)
_cell_angle_gamma 90
_cell_formula_units_Z 4
_cell_length_a 26.8683(14)
_cell_length_b 5.8303(3)
_cell_length_c 9.0640(5)
_cell_measurement_reflns_used 9289
_cell_measurement_temperature 110(2)
_cell_measurement_theta_max 36.36
_cell_measurement_theta_min 2.30
_cell_volume 1402.49(13)
_computing_cell_refinement 'SAINT (Bruker, 2016)'
_computing_data_collection 'APEX3 (Bruker, 2016)'
_computing_data_reduction 'SAINT (Bruker, 2016)'
_computing_molecular_graphics 'Bruker SHELXTL'
_computing_publication_material 'Bruker SHELXTL'
_computing_structure_refinement 'SHELXL-2014/7 (Sheldrick, 2014)'
_computing_structure_solution 'SHELXS-97 (Sheldrick 2008)'
_diffrn_ambient_temperature 110(2)
_diffrn_detector 'Photon II CPAD Area Detector'
_diffrn_detector_area_resol_mean 7.39
_diffrn_measured_fraction_theta_full 0.998
_diffrn_measured_fraction_theta_max 0.999
_diffrn_measurement_device '\k-geometry diffractometer'
_diffrn_measurement_device_type 'Bruker D8 VENTURE Kappa Duo PHOTON II CPAD'
_diffrn_measurement_method '\f and \w scans'
_diffrn_radiation_monochromator 'multilayer mirrors'
_diffrn_radiation_type MoK\a
_diffrn_radiation_wavelength 0.71073
_diffrn_reflns_av_R_equivalents 0.0323
_diffrn_reflns_av_unetI/netI 0.0416
_diffrn_reflns_Laue_measured_fraction_full 0.998
_diffrn_reflns_Laue_measured_fraction_max 0.999
_diffrn_reflns_limit_h_max 35
_diffrn_reflns_limit_h_min -35
_diffrn_reflns_limit_k_max 7
_diffrn_reflns_limit_k_min -7
_diffrn_reflns_limit_l_max 11
_diffrn_reflns_limit_l_min -11
_diffrn_reflns_number 27785
_diffrn_reflns_point_group_measured_fraction_full 0.985
_diffrn_reflns_point_group_measured_fraction_max 0.984
_diffrn_reflns_theta_full 25.242
_diffrn_reflns_theta_max 27.987
_diffrn_reflns_theta_min 2.302
_diffrn_source 'micro-focus sealed tube'
_diffrn_source_type 'Incoatech I\mS HB'
_exptl_absorpt_coefficient_mu 3.076
_exptl_absorpt_correction_T_max 0.7471
_exptl_absorpt_correction_T_min 0.6458
_exptl_absorpt_correction_type multi-scan
_exptl_absorpt_process_details 'SADABS,(Bruker, 2006)'
_exptl_crystal_colour COLOURLESS
_exptl_crystal_density_diffrn 1.611
_exptl_crystal_description PLATE
_exptl_crystal_F_000 688
_exptl_crystal_size_max 0.180
_exptl_crystal_size_mid 0.100
_exptl_crystal_size_min 0.070
_refine_diff_density_max 0.974
_refine_diff_density_min -0.562
_refine_diff_density_rms 0.077
_refine_ls_abs_structure_details
;
 Refined as an inversion twin.
;
_refine_ls_abs_structure_Flack 0.041(12)
_refine_ls_extinction_method none
_refine_ls_goodness_of_fit_ref 1.101
_refine_ls_hydrogen_treatment mixed
_refine_ls_matrix_type full
_refine_ls_number_parameters 352
_refine_ls_number_reflns 6645
_refine_ls_number_restraints 4
_refine_ls_restrained_S_all 1.101
_refine_ls_R_factor_all 0.0341
_refine_ls_R_factor_gt 0.0312
_refine_ls_shift/su_max 0.000
_refine_ls_shift/su_mean 0.000
_refine_ls_structure_factor_coef Fsqd
_refine_ls_weighting_details 'w=1/[\s^2^(Fo^2^)+2.0846P] where P=(Fo^2^+2Fc^2^)/3'
_refine_ls_weighting_scheme calc
_refine_ls_wR_factor_gt 0.0746
_refine_ls_wR_factor_ref 0.0759
_reflns_Friedel_coverage 0.968
_reflns_Friedel_fraction_full 0.972
_reflns_Friedel_fraction_max 0.969
_reflns_number_gt 6299
_reflns_number_total 6645
_reflns_threshold_expression 'I > 2\s(I)'
_cod_data_source_file d4ce00309h2.cif
_cod_data_source_block 4b
_cod_depositor_comments
;
The following automatic conversions were performed:

data item '_atom_sites_solution_primary' value 'direct method' was
changed to 'direct'.

Automatic conversion script
Id: cif_fix_values 8170 2020-07-09 18:12:32Z antanas 

 Adding full bibliography for 7248707--7248724.cif.
;
_cod_original_sg_symbol_H-M 'P c'
_cod_database_code 7248712
_shelx_shelxl_version_number 2018/3
_shelx_space_group_comment
;
The symmetry employed for this shelxl refinement is uniquely defined
by the following loop, which should always be used as a source of
symmetry information in preference to the above space-group names.
They are only intended as comments.
;
_shelx_estimated_absorpt_t_min 0.607
_shelx_estimated_absorpt_t_max 0.813

loop_
_space_group_symop_operation_xyz
'x, y, z'
'x, -y, z+1/2'

loop_
_atom_site_label
_atom_site_type_symbol
_atom_site_fract_x
_atom_site_fract_y
_atom_site_fract_z
_atom_site_U_iso_or_equiv
_atom_site_adp_type
_atom_site_occupancy
_atom_site_site_symmetry_order
_atom_site_calc_flag
_atom_site_refinement_flags_posn
_atom_site_refinement_flags_adp
_atom_site_refinement_flags_occupancy
_atom_site_disorder_assembly
_atom_site_disorder_group
Br1A Br 0.51766(2) 0.00262(9) 0.23861(5) 0.02364(13) Uani 1 1 d . . . . .
S1A S 0.71945(5) 0.4356(2) 0.60007(13) 0.0134(2) Uani 1 1 d . . . . .
O1A O 0.71497(14) 0.6808(6) 0.6091(4) 0.0191(7) Uani 1 1 d . . . . .
O2A O 0.73207(13) 0.3056(5) 0.7353(3) 0.0185(7) Uani 1 1 d . . . . .
N1A N 0.76131(15) 0.3826(6) 0.4950(4) 0.0152(7) Uani 1 1 d D . . . .
H1NA H 0.758(3) 0.471(11) 0.415(6) 0.05(2) Uiso 1 1 d D . . . .
C1A C 0.57542(17) 0.1388(8) 0.3509(5) 0.0171(9) Uani 1 1 d . . . . .
C2A C 0.60131(18) 0.0192(7) 0.4693(6) 0.0180(9) Uani 1 1 d . . . . .
H2A H 0.589376 -0.125883 0.496240 0.022 Uiso 1 1 calc R U . . .
C3A C 0.6448(2) 0.1110(9) 0.5489(6) 0.0177(10) Uani 1 1 d . . . . .
H3A H 0.663063 0.029499 0.630584 0.021 Uiso 1 1 calc R U . . .
C4A C 0.66146(17) 0.3247(7) 0.5080(5) 0.0139(8) Uani 1 1 d . . . . .
C5A C 0.63488(17) 0.4464(8) 0.3888(5) 0.0168(9) Uani 1 1 d . . . . .
H5A H 0.646537 0.592071 0.361808 0.020 Uiso 1 1 calc R U . . .
C6A C 0.59133(18) 0.3531(8) 0.3100(5) 0.0169(9) Uani 1 1 d . . . . .
H6A H 0.572557 0.434382 0.228975 0.020 Uiso 1 1 calc R U . . .
C7A C 0.76973(17) 0.1401(8) 0.4542(5) 0.0179(9) Uani 1 1 d . . . . .
H7A1 H 0.739753 0.082159 0.387098 0.022 Uiso 1 1 calc R U . . .
H7A2 H 0.774746 0.044099 0.545400 0.022 Uiso 1 1 calc R U . . .
C8A C 0.81524(19) 0.1234(9) 0.3773(6) 0.0214(10) Uani 1 1 d . . . . .
H8A1 H 0.810101 0.224125 0.288301 0.026 Uiso 1 1 calc R U . . .
H8A2 H 0.818081 -0.036057 0.342120 0.026 Uiso 1 1 calc R U . . .
C9A C 0.86410(18) 0.1887(8) 0.4734(5) 0.0190(9) Uani 1 1 d . . . . .
C10A C 0.8852(2) 0.0450(9) 0.5892(6) 0.0245(10) Uani 1 1 d . . . . .
H10A H 0.868980 -0.095834 0.604808 0.029 Uiso 1 1 calc R U . . .
C11A C 0.9291(2) 0.1036(12) 0.6819(7) 0.0304(13) Uani 1 1 d . . . . .
H11A H 0.942844 0.004427 0.761017 0.036 Uiso 1 1 calc R U . . .
C12A C 0.9533(2) 0.3092(12) 0.6586(7) 0.0349(13) Uani 1 1 d . . . . .
H12A H 0.983703 0.349898 0.721280 0.042 Uiso 1 1 calc R U . . .
C13A C 0.9330(2) 0.4522(10) 0.5454(8) 0.0373(14) Uani 1 1 d . . . . .
H13A H 0.949379 0.592519 0.529761 0.045 Uiso 1 1 calc R U . . .
C14A C 0.8885(2) 0.3932(9) 0.4528(6) 0.0283(11) Uani 1 1 d . . . . .
H14A H 0.874642 0.494104 0.374764 0.034 Uiso 1 1 calc R U . . .
Br1B Br 0.47753(2) 0.48376(9) 0.47488(4) 0.02419(14) Uani 1 1 d . . . . .
S1B S 0.27599(5) 0.9338(2) 0.64096(13) 0.0149(2) Uani 1 1 d . . . . .
O1B O 0.26227(14) 0.8034(6) 0.7639(4) 0.0203(7) Uani 1 1 d . . . . .
O2B O 0.28154(14) 1.1768(6) 0.6551(4) 0.0202(7) Uani 1 1 d . . . . .
N1B N 0.23433(15) 0.8878(6) 0.4962(4) 0.0156(7) Uani 1 1 d D . . . .
H1NB H 0.238(3) 0.994(9) 0.433(6) 0.04(2) Uiso 1 1 d D . . . .
C1B C 0.41990(17) 0.6259(8) 0.5306(5) 0.0171(9) Uani 1 1 d . . . . .
C2B C 0.39301(19) 0.5077(8) 0.6247(6) 0.0203(10) Uani 1 1 d . . . . .
H2B H 0.404129 0.361794 0.663266 0.024 Uiso 1 1 calc R U . . .
C3B C 0.3493(2) 0.6063(9) 0.6622(6) 0.0179(10) Uani 1 1 d . . . . .
H3B H 0.330373 0.528728 0.727021 0.021 Uiso 1 1 calc R U . . .
C4B C 0.33380(17) 0.8201(7) 0.6031(5) 0.0148(8) Uani 1 1 d . . . . .
C5B C 0.36082(17) 0.9374(8) 0.5088(5) 0.0173(9) Uani 1 1 d . . . . .
H5B H 0.349551 1.082882 0.469890 0.021 Uiso 1 1 calc R U . . .
C6B C 0.40450(18) 0.8411(8) 0.4713(5) 0.0178(9) Uani 1 1 d . . . . .
H6B H 0.423496 0.919394 0.406904 0.021 Uiso 1 1 calc R U . . .
C7B C 0.22473(18) 0.6466(8) 0.4475(5) 0.0185(9) Uani 1 1 d . . . . .
H7B1 H 0.219477 0.550601 0.533869 0.022 Uiso 1 1 calc R U . . .
H7B2 H 0.254138 0.585582 0.406568 0.022 Uiso 1 1 calc R U . . .
C8B C 0.1778(2) 0.6385(9) 0.3277(6) 0.0231(10) Uani 1 1 d . . . . .
H8B1 H 0.183251 0.738442 0.243374 0.028 Uiso 1 1 calc R U . . .
H8B2 H 0.173090 0.479735 0.289201 0.028 Uiso 1 1 calc R U . . .
C9B C 0.13082(18) 0.7134(8) 0.3837(5) 0.0207(9) Uani 1 1 d . . . . .
C10B C 0.1083(2) 0.9219(10) 0.3413(7) 0.0304(12) Uani 1 1 d . . . . .
H10B H 0.122261 1.017379 0.273299 0.036 Uiso 1 1 calc R U . . .
C11B C 0.0656(2) 0.9930(10) 0.3969(8) 0.0355(14) Uani 1 1 d . . . . .
H11B H 0.050628 1.137026 0.367719 0.043 Uiso 1 1 calc R U . . .
C12B C 0.0446(2) 0.8532(11) 0.4954(7) 0.0353(14) Uani 1 1 d . . . . .
H12B H 0.015302 0.901101 0.533831 0.042 Uiso 1 1 calc R U . . .
C13B C 0.0663(2) 0.6479(13) 0.5360(7) 0.0334(14) Uani 1 1 d . . . . .
H13B H 0.052074 0.552673 0.603700 0.040 Uiso 1 1 calc R U . . .
C14B C 0.10900(19) 0.5744(9) 0.4802(6) 0.0256(10) Uani 1 1 d . . . . .
H14B H 0.123257 0.428697 0.508237 0.031 Uiso 1 1 calc R U . . .

loop_
_atom_site_aniso_label
_atom_site_aniso_U_11
_atom_site_aniso_U_22
_atom_site_aniso_U_33
_atom_site_aniso_U_23
_atom_site_aniso_U_13
_atom_site_aniso_U_12
Br1A 0.0207(3) 0.0250(3) 0.0254(3) -0.00521(19) 0.0041(2) -0.00689(18)
S1A 0.0187(6) 0.0112(5) 0.0101(5) -0.0011(4) 0.0013(4) 0.0014(5)
O1A 0.0276(19) 0.0100(15) 0.0183(17) -0.0039(13) -0.0005(14) 0.0009(13)
O2A 0.0300(18) 0.0166(15) 0.0086(14) 0.0002(12) 0.0023(13) 0.0028(13)
N1A 0.0196(18) 0.0127(17) 0.0133(17) 0.0001(14) 0.0029(14) 0.0001(14)
C1A 0.019(2) 0.017(2) 0.016(2) -0.0041(17) 0.0042(17) -0.0015(16)
C2A 0.023(2) 0.011(2) 0.022(2) 0.0010(17) 0.0094(19) -0.0006(16)
C3A 0.023(3) 0.014(2) 0.017(2) 0.0018(18) 0.0058(19) 0.0048(19)
C4A 0.017(2) 0.0127(19) 0.0126(19) -0.0029(16) 0.0037(16) 0.0015(15)
C5A 0.020(2) 0.0141(19) 0.017(2) 0.0005(16) 0.0033(17) 0.0001(16)
C6A 0.020(2) 0.017(2) 0.013(2) 0.0045(17) 0.0018(17) 0.0019(16)
C7A 0.019(2) 0.017(2) 0.017(2) -0.0023(17) 0.0010(17) 0.0002(16)
C8A 0.022(2) 0.022(2) 0.021(2) -0.0037(19) 0.0038(19) -0.0006(18)
C9A 0.019(2) 0.021(2) 0.018(2) -0.0018(18) 0.0076(18) 0.0030(17)
C10A 0.024(2) 0.025(2) 0.027(3) 0.003(2) 0.010(2) 0.0005(19)
C11A 0.022(3) 0.040(3) 0.029(3) 0.008(2) 0.004(2) 0.005(2)
C12A 0.023(3) 0.048(4) 0.032(3) -0.006(3) -0.001(2) 0.000(2)
C13A 0.027(3) 0.029(3) 0.055(4) 0.002(3) 0.006(3) -0.010(2)
C14A 0.026(3) 0.028(3) 0.031(3) 0.007(2) 0.005(2) 0.001(2)
Br1B 0.0250(3) 0.0238(3) 0.0234(3) -0.0016(2) 0.0026(2) 0.0089(2)
S1B 0.0196(6) 0.0156(5) 0.0102(5) -0.0017(4) 0.0038(4) -0.0024(5)
O1B 0.0304(19) 0.0195(16) 0.0122(15) 0.0005(12) 0.0072(14) -0.0021(14)
O2B 0.0283(19) 0.0134(16) 0.0197(17) -0.0030(14) 0.0061(14) -0.0016(14)
N1B 0.0194(19) 0.0140(17) 0.0131(18) -0.0017(14) 0.0019(15) -0.0001(14)
C1B 0.018(2) 0.018(2) 0.014(2) -0.0017(17) -0.0001(17) 0.0023(16)
C2B 0.025(2) 0.014(2) 0.020(2) 0.0016(17) -0.0025(19) -0.0009(17)
C3B 0.024(3) 0.015(2) 0.014(2) 0.0003(18) 0.0017(19) -0.002(2)
C4B 0.017(2) 0.015(2) 0.012(2) -0.0025(16) 0.0003(16) -0.0017(16)
C5B 0.019(2) 0.017(2) 0.015(2) 0.0006(17) 0.0017(17) -0.0009(16)
C6B 0.021(2) 0.018(2) 0.014(2) 0.0006(17) 0.0036(18) 0.0014(17)
C7B 0.021(2) 0.018(2) 0.017(2) -0.0058(17) 0.0017(18) 0.0005(17)
C8B 0.025(3) 0.027(3) 0.017(2) -0.0046(19) 0.001(2) -0.0030(19)
C9B 0.020(2) 0.025(2) 0.016(2) -0.0022(18) -0.0029(18) -0.0041(18)
C10B 0.022(2) 0.028(3) 0.038(3) 0.002(2) -0.002(2) -0.003(2)
C11B 0.025(3) 0.027(3) 0.052(4) -0.005(2) -0.004(3) 0.002(2)
C12B 0.018(3) 0.043(3) 0.044(3) -0.021(3) 0.002(2) 0.002(2)
C13B 0.026(3) 0.046(4) 0.028(3) 0.002(3) 0.005(2) -0.006(3)
C14B 0.020(2) 0.029(3) 0.027(3) -0.001(2) 0.000(2) -0.0026(19)

loop_
_atom_type_symbol
_atom_type_description
_atom_type_scat_dispersion_real
_atom_type_scat_dispersion_imag
_atom_type_scat_source
C C 0.0033 0.0016 'International Tables Vol C Tables 4.2.6.8 and 6.1.1.4'
H H 0.0000 0.0000 'International Tables Vol C Tables 4.2.6.8 and 6.1.1.4'
N N 0.0061 0.0033 'International Tables Vol C Tables 4.2.6.8 and 6.1.1.4'
O O 0.0106 0.0060 'International Tables Vol C Tables 4.2.6.8 and 6.1.1.4'
S S 0.1246 0.1234 'International Tables Vol C Tables 4.2.6.8 and 6.1.1.4'
Br Br -0.2901 2.4595 'International Tables Vol C Tables 4.2.6.8 and 6.1.1.4'

loop_
_geom_angle_atom_site_label_1
_geom_angle_atom_site_label_2
_geom_angle_atom_site_label_3
_geom_angle
_geom_angle_site_symmetry_1
_geom_angle_site_symmetry_3
_geom_angle_publ_flag
O2A S1A O1A 119.1(2) . . ?
O2A S1A N1A 108.0(2) . . ?
O1A S1A N1A 107.3(2) . . ?
O2A S1A C4A 106.4(2) . . ?
O1A S1A C4A 108.3(2) . . ?
N1A S1A C4A 107.2(2) . . ?
C7A N1A S1A 118.4(3) . . ?
C7A N1A H1NA 111(5) . . ?
S1A N1A H1NA 112(5) . . ?
C2A C1A C6A 121.7(4) . . ?
C2A C1A Br1A 118.7(3) . . ?
C6A C1A Br1A 119.6(3) . . ?
C1A C2A C3A 119.7(4) . . ?
C1A C2A H2A 120.2 . . ?
C3A C2A H2A 120.2 . . ?
C2A C3A C4A 119.2(4) . . ?
C2A C3A H3A 120.4 . . ?
C4A C3A H3A 120.4 . . ?
C5A C4A C3A 121.0(4) . . ?
C5A C4A S1A 119.1(3) . . ?
C3A C4A S1A 119.8(3) . . ?
C6A C5A C4A 119.3(4) . . ?
C6A C5A H5A 120.3 . . ?
C4A C5A H5A 120.3 . . ?
C5A C6A C1A 119.1(4) . . ?
C5A C6A H6A 120.4 . . ?
C1A C6A H6A 120.4 . . ?
N1A C7A C8A 110.1(4) . . ?
N1A C7A H7A1 109.6 . . ?
C8A C7A H7A1 109.6 . . ?
N1A C7A H7A2 109.6 . . ?
C8A C7A H7A2 109.6 . . ?
H7A1 C7A H7A2 108.2 . . ?
C7A C8A C9A 114.5(4) . . ?
C7A C8A H8A1 108.6 . . ?
C9A C8A H8A1 108.6 . . ?
C7A C8A H8A2 108.6 . . ?
C9A C8A H8A2 108.6 . . ?
H8A1 C8A H8A2 107.6 . . ?
C14A C9A C10A 118.3(5) . . ?
C14A C9A C8A 121.8(4) . . ?
C10A C9A C8A 119.9(4) . . ?
C11A C10A C9A 121.2(5) . . ?
C11A C10A H10A 119.4 . . ?
C9A C10A H10A 119.4 . . ?
C10A C11A C12A 119.6(5) . . ?
C10A C11A H11A 120.2 . . ?
C12A C11A H11A 120.2 . . ?
C13A C12A C11A 119.8(5) . . ?
C13A C12A H12A 120.1 . . ?
C11A C12A H12A 120.1 . . ?
C12A C13A C14A 120.4(5) . . ?
C12A C13A H13A 119.8 . . ?
C14A C13A H13A 119.8 . . ?
C9A C14A C13A 120.7(5) . . ?
C9A C14A H14A 119.7 . . ?
C13A C14A H14A 119.7 . . ?
O2B S1B O1B 119.3(2) . . ?
O2B S1B N1B 106.7(2) . . ?
O1B S1B N1B 108.2(2) . . ?
O2B S1B C4B 107.8(2) . . ?
O1B S1B C4B 106.8(2) . . ?
N1B S1B C4B 107.4(2) . . ?
C7B N1B S1B 117.8(3) . . ?
C7B N1B H1NB 121(5) . . ?
S1B N1B H1NB 106(5) . . ?
C2B C1B C6B 122.0(4) . . ?
C2B C1B Br1B 118.3(3) . . ?
C6B C1B Br1B 119.6(4) . . ?
C1B C2B C3B 119.0(4) . . ?
C1B C2B H2B 120.5 . . ?
C3B C2B H2B 120.5 . . ?
C4B C3B C2B 119.2(5) . . ?
C4B C3B H3B 120.4 . . ?
C2B C3B H3B 120.4 . . ?
C5B C4B C3B 121.6(4) . . ?
C5B C4B S1B 119.6(3) . . ?
C3B C4B S1B 118.6(4) . . ?
C4B C5B C6B 119.7(4) . . ?
C4B C5B H5B 120.2 . . ?
C6B C5B H5B 120.2 . . ?
C5B C6B C1B 118.5(4) . . ?
C5B C6B H6B 120.7 . . ?
C1B C6B H6B 120.7 . . ?
N1B C7B C8B 109.0(4) . . ?
N1B C7B H7B1 109.9 . . ?
C8B C7B H7B1 109.9 . . ?
N1B C7B H7B2 109.9 . . ?
C8B C7B H7B2 109.9 . . ?
H7B1 C7B H7B2 108.3 . . ?
C9B C8B C7B 113.3(4) . . ?
C9B C8B H8B1 108.9 . . ?
C7B C8B H8B1 108.9 . . ?
C9B C8B H8B2 108.9 . . ?
C7B C8B H8B2 108.9 . . ?
H8B1 C8B H8B2 107.7 . . ?
C10B C9B C14B 118.5(5) . . ?
C10B C9B C8B 121.1(5) . . ?
C14B C9B C8B 120.3(5) . . ?
C9B C10B C11B 120.8(6) . . ?
C9B C10B H10B 119.6 . . ?
C11B C10B H10B 119.6 . . ?
C10B C11B C12B 120.0(5) . . ?
C10B C11B H11B 120.0 . . ?
C12B C11B H11B 120.0 . . ?
C13B C12B C11B 119.4(6) . . ?
C13B C12B H12B 120.3 . . ?
C11B C12B H12B 120.3 . . ?
C12B C13B C14B 121.1(6) . . ?
C12B C13B H13B 119.5 . . ?
C14B C13B H13B 119.5 . . ?
C9B C14B C13B 120.2(5) . . ?
C9B C14B H14B 119.9 . . ?
C13B C14B H14B 119.9 . . ?

loop_
_geom_bond_atom_site_label_1
_geom_bond_atom_site_label_2
_geom_bond_distance
_geom_bond_site_symmetry_2
_geom_bond_publ_flag
Br1A C1A 1.892(5) . ?
S1A O2A 1.436(3) . ?
S1A O1A 1.438(3) . ?
S1A N1A 1.613(4) . ?
S1A C4A 1.771(4) . ?
N1A C7A 1.487(6) . ?
N1A H1NA 0.88(3) . ?
C1A C2A 1.374(7) . ?
C1A C6A 1.389(6) . ?
C2A C3A 1.381(7) . ?
C2A H2A 0.9500 . ?
C3A C4A 1.394(6) . ?
C3A H3A 0.9500 . ?
C4A C5A 1.393(6) . ?
C5A C6A 1.384(6) . ?
C5A H5A 0.9500 . ?
C6A H6A 0.9500 . ?
C7A C8A 1.502(7) . ?
C7A H7A1 0.9900 . ?
C7A H7A2 0.9900 . ?
C8A C9A 1.506(7) . ?
C8A H8A1 0.9900 . ?
C8A H8A2 0.9900 . ?
C9A C14A 1.387(7) . ?
C9A C10A 1.392(7) . ?
C10A C11A 1.382(8) . ?
C10A H10A 0.9500 . ?
C11A C12A 1.395(9) . ?
C11A H11A 0.9500 . ?
C12A C13A 1.368(9) . ?
C12A H12A 0.9500 . ?
C13A C14A 1.393(8) . ?
C13A H13A 0.9500 . ?
C14A H14A 0.9500 . ?
Br1B C1B 1.893(5) . ?
S1B O2B 1.428(3) . ?
S1B O1B 1.444(3) . ?
S1B N1B 1.609(4) . ?
S1B C4B 1.771(5) . ?
N1B C7B 1.484(6) . ?
N1B H1NB 0.86(3) . ?
C1B C2B 1.384(7) . ?
C1B C6B 1.402(6) . ?
C2B C3B 1.396(8) . ?
C2B H2B 0.9500 . ?
C3B C4B 1.394(7) . ?
C3B H3B 0.9500 . ?
C4B C5B 1.386(6) . ?
C5B C6B 1.390(7) . ?
C5B H5B 0.9500 . ?
C6B H6B 0.9500 . ?
C7B C8B 1.532(6) . ?
C7B H7B1 0.9900 . ?
C7B H7B2 0.9900 . ?
C8B C9B 1.497(7) . ?
C8B H8B1 0.9900 . ?
C8B H8B2 0.9900 . ?
C9B C10B 1.386(7) . ?
C9B C14B 1.388(7) . ?
C10B C11B 1.387(9) . ?
C10B H10B 0.9500 . ?
C11B C12B 1.392(10) . ?
C11B H11B 0.9500 . ?
C12B C13B 1.357(9) . ?
C12B H12B 0.9500 . ?
C13B C14B 1.393(8) . ?
C13B H13B 0.9500 . ?
C14B H14B 0.9500 . ?

loop_
_geom_hbond_atom_site_label_D
_geom_hbond_atom_site_label_H
_geom_hbond_atom_site_label_A
_geom_hbond_distance_DH
_geom_hbond_distance_HA
_geom_hbond_distance_DA
_geom_hbond_angle_DHA
_geom_hbond_site_symmetry_A
_geom_hbond_publ_flag
C3A H3A O1A 0.95 2.49 3.135(6) 125.2 1_545 yes
C7A H7A1 O2A 0.99 2.64 3.330(5) 127.1 2_554 yes
C3B H3B O2B 0.95 2.47 3.091(6) 123.1 1_545 yes
C7B H7B2 O1B 0.99 2.64 3.346(6) 128.7 2_564 yes
N1A H1NA S1A 0.88(3) 2.93(4) 3.734(4) 152(6) 2_564 yes
N1A H1NA O2A 0.88(3) 2.12(3) 2.981(5) 167(8) 2_564 yes
N1B H1NB S1B 0.86(3) 3.01(5) 3.719(4) 141(6) 2_574 yes
N1B H1NB O1B 0.86(3) 2.12(3) 2.955(5) 165(7) 2_574 yes

loop_
_geom_torsion_atom_site_label_1
_geom_torsion_atom_site_label_2
_geom_torsion_atom_site_label_3
_geom_torsion_atom_site_label_4
_geom_torsion
_geom_torsion_site_symmetry_1
_geom_torsion_site_symmetry_2
_geom_torsion_site_symmetry_3
_geom_torsion_site_symmetry_4
_geom_torsion_publ_flag
O2A S1A N1A C7A 56.5(4) . . . . ?
O1A S1A N1A C7A -174.0(3) . . . . ?
C4A S1A N1A C7A -57.8(4) . . . . ?
C6A C1A C2A C3A -1.1(7) . . . . ?
Br1A C1A C2A C3A 177.3(4) . . . . ?
C1A C2A C3A C4A 0.4(7) . . . . ?
C2A C3A C4A C5A 0.2(7) . . . . ?
C2A C3A C4A S1A -175.4(4) . . . . ?
O2A S1A C4A C5A 167.3(3) . . . . ?
O1A S1A C4A C5A 38.1(4) . . . . ?
N1A S1A C4A C5A -77.3(4) . . . . ?
O2A S1A C4A C3A -16.9(4) . . . . ?
O1A S1A C4A C3A -146.1(4) . . . . ?
N1A S1A C4A C3A 98.5(4) . . . . ?
C3A C4A C5A C6A -0.1(7) . . . . ?
S1A C4A C5A C6A 175.6(4) . . . . ?
C4A C5A C6A C1A -0.6(7) . . . . ?
C2A C1A C6A C5A 1.2(7) . . . . ?
Br1A C1A C6A C5A -177.1(4) . . . . ?
S1A N1A C7A C8A -171.1(3) . . . . ?
N1A C7A C8A C9A 64.1(5) . . . . ?
C7A C8A C9A C14A -106.8(6) . . . . ?
C7A C8A C9A C10A 71.3(6) . . . . ?
C14A C9A C10A C11A 0.1(8) . . . . ?
C8A C9A C10A C11A -178.1(5) . . . . ?
C9A C10A C11A C12A -0.6(9) . . . . ?
C10A C11A C12A C13A 0.6(9) . . . . ?
C11A C12A C13A C14A -0.2(10) . . . . ?
C10A C9A C14A C13A 0.3(8) . . . . ?
C8A C9A C14A C13A 178.5(5) . . . . ?
C12A C13A C14A C9A -0.3(9) . . . . ?
O2B S1B N1B C7B 174.4(3) . . . . ?
O1B S1B N1B C7B -56.1(4) . . . . ?
C4B S1B N1B C7B 58.9(4) . . . . ?
C6B C1B C2B C3B -0.2(7) . . . . ?
Br1B C1B C2B C3B -177.5(4) . . . . ?
C1B C2B C3B C4B 0.4(7) . . . . ?
C2B C3B C4B C5B -0.3(7) . . . . ?
C2B C3B C4B S1B 175.6(4) . . . . ?
O2B S1B C4B C5B -39.0(4) . . . . ?
O1B S1B C4B C5B -168.3(3) . . . . ?
N1B S1B C4B C5B 75.7(4) . . . . ?
O2B S1B C4B C3B 145.1(4) . . . . ?
O1B S1B C4B C3B 15.7(4) . . . . ?
N1B S1B C4B C3B -100.2(4) . . . . ?
C3B C4B C5B C6B 0.0(7) . . . . ?
S1B C4B C5B C6B -175.8(3) . . . . ?
C4B C5B C6B C1B 0.1(7) . . . . ?
C2B C1B C6B C5B 0.0(7) . . . . ?
Br1B C1B C6B C5B 177.2(3) . . . . ?
S1B N1B C7B C8B 169.8(3) . . . . ?
N1B C7B C8B C9B -63.4(5) . . . . ?
C7B C8B C9B C10B 107.9(5) . . . . ?
C7B C8B C9B C14B -71.9(6) . . . . ?
C14B C9B C10B C11B 1.6(8) . . . . ?
C8B C9B C10B C11B -178.2(5) . . . . ?
C9B C10B C11B C12B -0.6(9) . . . . ?
C10B C11B C12B C13B 0.0(9) . . . . ?
C11B C12B C13B C14B -0.3(9) . . . . ?
C10B C9B C14B C13B -1.9(8) . . . . ?
C8B C9B C14B C13B 177.9(5) . . . . ?
C12B C13B C14B C9B 1.3(9) . . . . ?
